data_2201278
loop_
_publ_author_name
'V. S. Senthil Kumar'
'Srinivasan S. Kuduva'
'Gautam R. Desiraju'

_publ_section_title
;
 3,5-Dinitrosalicylic acid-phenazine (1/1)
;
_journal_issue 8
_journal_name_full 'Acta Crystallographica Section E'
_journal_page_first o865
_journal_page_last o866
_journal_paper_doi 10.1107/S1600536802012473
_journal_volume 58
_journal_year 2002
_chemical_formula_iupac 'C7 H4 N2 O7, C12 H8 N2'
_chemical_formula_moiety 'C7 H4 N2 O7, C12 H8 N2'
_chemical_formula_sum 'C19 H12 N4 O7'
_chemical_formula_weight 408.33
_chemical_melting_point 471
_chemical_name_common
;
3,5-Dinitrosalicylic acid--phenazine (1/1)
;
_chemical_name_systematic
;
3,5-Dinitrosalicylic acid--phenazine (1/1)
;
_space_group_IT_number 14
_symmetry_cell_setting monoclinic
_symmetry_space_group_name_Hall '-P 2yab'
_symmetry_space_group_name_H-M 'P 1 21/a 1'
_atom_sites_solution_hydrogens geom
_atom_sites_solution_primary direct
_atom_sites_solution_secondary difmap
_cell_angle_alpha 90
_cell_angle_beta 96.395(8)
_cell_angle_gamma 90
_cell_formula_units_Z 4
_cell_length_a 14.8002(15)
_cell_length_b 7.4029(16)
_cell_length_c 16.0091(16)
_cell_measurement_reflns_used 25
_cell_measurement_temperature 293(2)
_cell_measurement_theta_max 12
_cell_measurement_theta_min 5
_cell_volume 1743.1(5)
_computing_cell_refinement 'CAD-4 Software '
_computing_data_collection 'CAD-4 Software (Enraf-Nonius, 1989)'
_computing_data_reduction 'Xtal3.5 (Hall et al., 1995)'
_computing_molecular_graphics 'PLUTON (Spek, 2000)'
_computing_publication_material SHELXL97
_computing_structure_refinement 'SHELXL97 (Sheldrick, 1997)'
_computing_structure_solution 'SHELXS97 (Sheldrick, 1990)'
_diffrn_ambient_temperature 293(2)
_diffrn_detector_area_resol_mean none
_diffrn_measured_fraction_theta_full 0.999
_diffrn_measured_fraction_theta_max 0.999
_diffrn_measurement_device_type 'Enraf-Nonius CAD-4'
_diffrn_measurement_method w
_diffrn_radiation_monochromator graphite
_diffrn_radiation_source 'fine-focus sealed tube'
_diffrn_radiation_type MoK\a
_diffrn_radiation_wavelength 0.71073
_diffrn_reflns_av_R_equivalents 0.0559
_diffrn_reflns_av_sigmaI/netI 0.0791
_diffrn_reflns_limit_h_max 19
_diffrn_reflns_limit_h_min 0
_diffrn_reflns_limit_k_max 9
_diffrn_reflns_limit_k_min -9
_diffrn_reflns_limit_l_max 21
_diffrn_reflns_limit_l_min -21
_diffrn_reflns_number 8396
_diffrn_reflns_theta_full 27.97
_diffrn_reflns_theta_max 28.0
_diffrn_reflns_theta_min 1.50
_diffrn_standards_decay_% 2
_diffrn_standards_interval_count 150
_diffrn_standards_interval_time 90
_diffrn_standards_number 3
_exptl_absorpt_coefficient_mu 0.122
_exptl_absorpt_correction_type none
_exptl_crystal_colour yellow
_exptl_crystal_density_diffrn 1.556
_exptl_crystal_density_meas ?
_exptl_crystal_density_method 'not measured'
_exptl_crystal_description rhombic
_exptl_crystal_F_000 840
_exptl_crystal_size_max 0.36
_exptl_crystal_size_mid 0.34
_exptl_crystal_size_min 0.26
_refine_diff_density_max 0.208
_refine_diff_density_min -0.195
_refine_ls_extinction_coef none
_refine_ls_extinction_method none
_refine_ls_goodness_of_fit_ref 0.916
_refine_ls_hydrogen_treatment constr
_refine_ls_matrix_type full
_refine_ls_number_parameters 273
_refine_ls_number_reflns 4202
_refine_ls_number_restraints 0
_refine_ls_restrained_S_all 0.916
_refine_ls_R_factor_all 0.1521
_refine_ls_R_factor_gt 0.0587
_refine_ls_shift/su_max 0.001
_refine_ls_shift/su_mean 0.000
_refine_ls_structure_factor_coef Fsqd
_refine_ls_weighting_details 'calc w = 1/[\s^2^(Fo^2^)+(0.0573P)^2^] where P = (Fo^2^+2Fc^2^)/3'
_refine_ls_weighting_scheme calc
_refine_ls_wR_factor_gt 0.1120
_refine_ls_wR_factor_ref 0.1319
_reflns_number_gt 1930
_reflns_number_total 4202
_reflns_threshold_expression I>2\s(I)
_cod_data_source_file bt6166.cif
_cod_data_source_block I
_cod_depositor_comments
;
The following automatic conversions were performed:

'_chemical_melting_point' value '471 K' was changed to '471' - the
value should be numeric and without a unit designator.

Automatic conversion script
Id: cif_fix_values 1646 2011-03-28 12:23:43Z adriana 

The following automatic conversions were performed:

'_chemical_melting_point' value '471 K' was changed to '471' - the
value should be numeric and without a unit designator.

Automatic conversion script
Id: cif_fix_values 1715 2011-07-08 13:25:40Z adriana 

The following automatic conversions were performed:

'_exptl_crystal_density_meas' value 'none' was changed to '?' - the
value is perceived as not measured.

Automatic conversion script
Id: cif_fix_values 3008 2015-01-20 13:52:24Z robertas 
;
_cod_original_sg_symbol_H-M 'P 21/a'
_cod_database_code 2201278
_cod_database_fobs_code 2201278

loop_
_symmetry_equiv_pos_as_xyz
'x, y, z'
'-x+1/2, y+1/2, -z'
'-x, -y, -z'
'x-1/2, -y-1/2, z'

loop_
_atom_site_label
_atom_site_fract_x
_atom_site_fract_y
_atom_site_fract_z
_atom_site_U_iso_or_equiv
_atom_site_adp_type
_atom_site_calc_flag
_atom_site_refinement_flags
_atom_site_occupancy
_atom_site_disorder_assembly
_atom_site_disorder_group
_atom_site_type_symbol
O3 0.98785(15) 0.2881(3) 0.46742(11) 0.0596(5) Uani d . 1 . . O
H3A 0.9345 0.2738 0.4485 0.15(2) Uiso calc R 1 . . H
O1 0.85113(11) 0.4312(3) 0.24144(11) 0.0548(5) Uani d . 1 . . O
H1A 0.7969 0.4057 0.2360 0.123(15) Uiso calc R 1 . . H
C1 0.98634(14) 0.4161(3) 0.33156(14) 0.0373(6) Uani d . 1 . . C
O7 1.12736(12) 0.6538(3) 0.15680(12) 0.0707(6) Uani d . 1 . . O
C4 1.17209(15) 0.4786(3) 0.36319(15) 0.0418(6) Uani d . 1 . . C
H4A 1.2342 0.5011 0.3733 0.050 Uiso calc R 1 . . H
C5 1.12445(15) 0.5258(3) 0.28740(14) 0.0378(6) Uani d . 1 . . C
O2 0.84471(11) 0.3109(3) 0.36772(12) 0.0628(6) Uani d . 1 . . O
C2 1.03242(16) 0.3663(4) 0.40997(15) 0.0426(6) Uani d . 1 . . C
C3 1.12664(16) 0.3978(4) 0.42353(14) 0.0425(6) Uani d . 1 . . C
N1 1.18059(18) 0.3459(4) 0.50175(14) 0.0647(7) Uani d . 1 . . N
C7 0.88712(16) 0.3817(4) 0.31434(16) 0.0442(6) Uani d . 1 . . C
C6 1.03250(14) 0.4944(3) 0.27131(14) 0.0381(6) Uani d . 1 . . C
H6A 1.0017 0.5262 0.2196 0.046 Uiso calc R 1 . . H
O6 1.25203(12) 0.6450(3) 0.23814(13) 0.0791(7) Uani d . 1 . . O
O4 1.14448(18) 0.2745(5) 0.55636(17) 0.1283(12) Uani d . 1 . . O
N2 1.17134(14) 0.6125(3) 0.22288(14) 0.0483(6) Uani d . 1 . . N
O5 1.26032(15) 0.3839(4) 0.50998(13) 0.0989(9) Uani d . 1 . . O
N3 0.68410(12) 0.3730(3) 0.18994(12) 0.0384(5) Uani d . 1 . . N
N4 0.50802(13) 0.3570(3) 0.10512(13) 0.0518(6) Uani d . 1 . . N
C17 0.57955(17) 0.2987(4) 0.06918(16) 0.0501(7) Uani d . 1 . . C
C19 0.61285(15) 0.4325(3) 0.22716(14) 0.0375(6) Uani d . 1 . . C
C8 0.74374(19) 0.2489(4) 0.06907(18) 0.0551(8) Uani d . 1 . . C
H8A 0.8027 0.2529 0.0961 0.066 Uiso calc R 1 . . H
C16 0.67015(16) 0.3065(3) 0.11139(15) 0.0400(6) Uani d . 1 . . C
C18 0.52348(15) 0.4265(4) 0.18291(16) 0.0411(6) Uani d . 1 . . C
C12 0.45071(16) 0.4977(4) 0.22232(18) 0.0524(7) Uani d . 1 . . C
H12A 0.3924 0.4986 0.1939 0.063 Uiso calc R 1 . . H
C14 0.55303(18) 0.5658(4) 0.34546(17) 0.0513(7) Uani d . 1 . . C
H14A 0.5613 0.6108 0.4000 0.062 Uiso calc R 1 . . H
C13 0.46521(18) 0.5644(4) 0.30092(19) 0.0547(7) Uani d . 1 . . C
H13A 0.4165 0.6103 0.3263 0.066 Uiso calc R 1 . . H
C15 0.62562(16) 0.5021(3) 0.30947(15) 0.0438(6) Uani d . 1 . . C
H15A 0.6834 0.5044 0.3390 0.053 Uiso calc R 1 . . H
C10 0.6403(3) 0.1767(5) -0.05201(19) 0.0782(10) Uani d . 1 . . C
H10A 0.6315 0.1324 -0.1067 0.094 Uiso calc R 1 . . H
C11 0.5678(2) 0.2288(5) -0.01391(18) 0.0691(9) Uani d . 1 . . C
H11A 0.5097 0.2190 -0.0423 0.083 Uiso calc R 1 . . H
C9 0.7283(2) 0.1879(4) -0.01067(19) 0.0675(9) Uani d . 1 . . C
H9A 0.7772 0.1528 -0.0386 0.081 Uiso calc R 1 . . H

loop_
_atom_site_aniso_label
_atom_site_aniso_U_11
_atom_site_aniso_U_22
_atom_site_aniso_U_33
_atom_site_aniso_U_12
_atom_site_aniso_U_13
_atom_site_aniso_U_23
O3 0.0645(13) 0.0721(15) 0.0437(10) 0.0000(11) 0.0119(10) 0.0099(10)
O1 0.0310(9) 0.0765(15) 0.0560(11) -0.0037(9) 0.0016(8) 0.0083(10)
C1 0.0332(12) 0.0394(15) 0.0398(13) 0.0008(11) 0.0059(10) -0.0035(12)
O7 0.0546(11) 0.1053(19) 0.0518(12) -0.0117(12) 0.0043(10) 0.0193(13)
C4 0.0319(12) 0.0469(17) 0.0448(14) 0.0043(12) -0.0031(11) -0.0126(13)
C5 0.0317(12) 0.0414(16) 0.0406(13) 0.0020(11) 0.0064(10) -0.0050(12)
O2 0.0448(10) 0.0808(15) 0.0653(12) -0.0077(10) 0.0176(9) 0.0141(12)
C2 0.0484(14) 0.0426(16) 0.0371(13) 0.0024(13) 0.0070(11) -0.0027(12)
C3 0.0452(14) 0.0471(17) 0.0335(13) 0.0130(12) -0.0031(11) -0.0072(12)
N1 0.0628(16) 0.087(2) 0.0410(14) 0.0149(16) -0.0091(12) -0.0027(14)
C7 0.0377(13) 0.0472(18) 0.0483(15) 0.0007(12) 0.0067(12) -0.0003(13)
C6 0.0322(12) 0.0437(15) 0.0376(13) 0.0053(11) -0.0002(10) -0.0038(12)
O6 0.0313(10) 0.121(2) 0.0867(14) -0.0119(12) 0.0122(9) 0.0133(14)
O4 0.1038(19) 0.195(3) 0.0799(17) -0.012(2) -0.0173(15) 0.075(2)
N2 0.0344(12) 0.0561(16) 0.0556(14) -0.0010(11) 0.0111(10) -0.0043(12)
O5 0.0579(14) 0.175(3) 0.0575(13) 0.0134(17) -0.0212(11) -0.0055(15)
N3 0.0316(10) 0.0422(13) 0.0412(11) -0.0023(9) 0.0029(8) 0.0015(10)
N4 0.0438(12) 0.0532(15) 0.0556(14) 0.0016(11) -0.0074(10) -0.0032(12)
C17 0.0526(15) 0.0496(18) 0.0460(15) 0.0040(14) -0.0038(13) -0.0023(14)
C19 0.0342(12) 0.0359(15) 0.0416(13) -0.0053(11) 0.0011(10) 0.0033(12)
C8 0.0560(16) 0.0513(19) 0.0595(18) 0.0019(14) 0.0128(14) -0.0015(15)
C16 0.0442(14) 0.0337(15) 0.0423(14) 0.0007(12) 0.0058(11) 0.0020(12)
C18 0.0349(12) 0.0378(15) 0.0501(15) -0.0004(12) 0.0025(11) -0.0010(13)
C12 0.0339(14) 0.0510(18) 0.0723(19) 0.0029(13) 0.0055(13) -0.0033(16)
C14 0.0596(17) 0.0469(18) 0.0492(15) -0.0031(14) 0.0141(13) -0.0044(14)
C13 0.0452(15) 0.0495(19) 0.073(2) 0.0059(14) 0.0213(14) -0.0042(16)
C15 0.0429(14) 0.0475(17) 0.0398(14) -0.0032(13) -0.0003(11) 0.0040(13)
C10 0.108(3) 0.077(3) 0.0496(18) 0.010(2) 0.0066(19) -0.0204(18)
C11 0.079(2) 0.072(2) 0.0523(18) 0.0058(18) -0.0148(16) -0.0144(16)
C9 0.088(2) 0.061(2) 0.0583(19) 0.0057(18) 0.0260(18) -0.0071(17)

loop_
_atom_type_symbol
_atom_type_description
_atom_type_scat_dispersion_real
_atom_type_scat_dispersion_imag
_atom_type_scat_source
C C 0.0033 0.0016 'International Tables Vol C Tables 4.2.6.8 and 6.1.1.4'
H H 0.0000 0.0000 'International Tables Vol C Tables 4.2.6.8 and 6.1.1.4'
N N 0.0061 0.0033 'International Tables Vol C Tables 4.2.6.8 and 6.1.1.4'
O O 0.0106 0.0060 'International Tables Vol C Tables 4.2.6.8 and 6.1.1.4'

loop_
_geom_angle_atom_site_label_1
_geom_angle_atom_site_label_2
_geom_angle_atom_site_label_3
_geom_angle
C2 O3 H3A 109.5
C7 O1 H1A 109.5
C6 C1 C2 120.5(2)
C6 C1 C7 120.1(2)
C2 C1 C7 119.4(2)
C3 C4 C5 119.1(2)
C3 C4 H4A 120.4
C5 C4 H4A 120.4
C6 C5 C4 121.3(2)
C6 C5 N2 118.8(2)
C4 C5 N2 119.9(2)
O3 C2 C3 121.8(2)
O3 C2 C1 120.3(2)
C3 C2 C1 117.9(2)
C4 C3 C2 121.2(2)
C4 C3 N1 117.0(2)
C2 C3 N1 121.8(2)
O4 N1 O5 122.3(3)
O4 N1 C3 119.8(3)
O5 N1 C3 117.9(3)
O2 C7 O1 124.1(2)
O2 C7 C1 120.9(2)
O1 C7 C1 115.0(2)
C1 C6 C5 120.0(2)
C1 C6 H6A 120.0
C5 C6 H6A 120.0
O6 N2 O7 122.9(2)
O6 N2 C5 118.7(2)
O7 N2 C5 118.4(2)
C19 N3 C16 119.27(19)
C17 N4 C18 117.6(2)
N4 C17 C11 120.2(2)
N4 C17 C16 122.0(2)
C11 C17 C16 117.8(3)
N3 C19 C15 120.4(2)
N3 C19 C18 119.9(2)
C15 C19 C18 119.7(2)
C9 C8 C16 119.8(3)
C9 C8 H8A 120.1
C16 C8 H8A 120.1
N3 C16 C8 120.9(2)
N3 C16 C17 119.6(2)
C8 C16 C17 119.5(2)
N4 C18 C12 119.9(2)
N4 C18 C19 121.6(2)
C12 C18 C19 118.5(2)
C13 C12 C18 120.3(2)
C13 C12 H12A 119.8
C18 C12 H12A 119.8
C15 C14 C13 120.7(2)
C15 C14 H14A 119.7
C13 C14 H14A 119.7
C12 C13 C14 121.1(2)
C12 C13 H13A 119.4
C14 C13 H13A 119.4
C14 C15 C19 119.6(2)
C14 C15 H15A 120.2
C19 C15 H15A 120.2
C11 C10 C9 121.0(3)
C11 C10 H10A 119.5
C9 C10 H10A 119.5
C10 C11 C17 120.5(3)
C10 C11 H11A 119.7
C17 C11 H11A 119.7
C8 C9 C10 121.3(3)
C8 C9 H9A 119.4
C10 C9 H9A 119.4

loop_
_geom_bond_atom_site_label_1
_geom_bond_atom_site_label_2
_geom_bond_site_symmetry_2
_geom_bond_distance
_geom_bond_publ_flag
O3 C2 . 1.323(3) ?
O3 H3A . 0.8200 ?
O1 C7 . 1.281(3) ?
O1 H1A . 0.8200 ?
C1 C6 . 1.371(3) ?
C1 C2 . 1.409(3) ?
C1 C7 . 1.486(3) ?
O7 N2 . 1.218(3) ?
C4 C3 . 1.374(3) ?
C4 C5 . 1.379(3) ?
C4 H4A . 0.9300 ?
C5 C6 . 1.376(3) ?
C5 N2 . 1.456(3) ?
O2 C7 . 1.232(3) ?
C2 C3 . 1.407(3) ?
C3 N1 . 1.460(3) ?
N1 O4 . 1.197(3) ?
N1 O5 . 1.206(3) ?
C6 H6A . 0.9300 ?
O6 N2 . 1.216(2) ?
N3 C19 . 1.342(3) ?
N3 C16 . 1.345(3) ?
N4 C17 . 1.332(3) ?
N4 C18 . 1.343(3) ?
C17 C11 . 1.420(4) ?
C17 C16 . 1.434(3) ?
C19 C15 . 1.408(3) ?
C19 C18 . 1.430(3) ?
C8 C9 . 1.349(4) ?
C8 C16 . 1.411(3) ?
C8 H8A . 0.9300 ?
C18 C12 . 1.410(3) ?
C12 C13 . 1.346(4) ?
C12 H12A . 0.9300 ?
C14 C15 . 1.359(3) ?
C14 C13 . 1.411(4) ?
C14 H14A . 0.9300 ?
C13 H13A . 0.9300 ?
C15 H15A . 0.9300 ?
C10 C11 . 1.348(4) ?
C10 C9 . 1.397(4) ?
C10 H10A . 0.9300 ?
C11 H11A . 0.9300 ?
C9 H9A . 0.9300 ?

loop_
_geom_hbond_atom_site_label_D
_geom_hbond_atom_site_label_H
_geom_hbond_atom_site_label_A
_geom_hbond_site_symmetry_A
_geom_hbond_distance_DH
_geom_hbond_distance_HA
_geom_hbond_distance_DA
_geom_hbond_angle_DHA
O1 H1A N3 1_555 0.82 1.76 2.554(3) 161
C10 H10A O1 2_645 0.93 2.66 3.550(4) 161
C11 H11A O7 2_645 0.93 2.62 3.524(3) 163
C13 H13A O4 2_656 0.93 2.49 3.332(4) 151
C14 H14A O3 2_656 0.93 2.66 3.529(3) 155
C15 H15A O2 1_555 0.93 2.78 3.566(3) 143
